data_7112093
loop_
_publ_author_name
'Dong Liu'
'Hui-Fang Wang'
'Brendan F. Abrahams'
'Jian-Ping Lang'

_publ_section_title
;
 Single-crystal-to-single-crystal transformation of a two-dimensional
 coordination polymer through highly selective [2+2] photodimerization of
 a conjugated dialkene
;
_journal_name_full Chem.Commun.
_journal_page_first 3173
_journal_paper_doi 10.1039/c3cc49749f
_journal_volume 50
_journal_year 2014
_chemical_formula_moiety 'C30 H20 N4 O13 Zn2'
_chemical_formula_sum 'C30 H20 N4 O13 Zn2'
_chemical_formula_weight 775.28
_chemical_name_systematic
; 
 ? 
;
_space_group_IT_number 2
_symmetry_cell_setting triclinic
_symmetry_space_group_name_Hall '-P 1'
_symmetry_space_group_name_H-M 'P -1'
_atom_sites_solution_hydrogens geom
_atom_sites_solution_primary direct
_atom_sites_solution_secondary difmap
_audit_creation_method SHELXL-97
_cell_angle_alpha 78.43(3)
_cell_angle_beta 73.91(3)
_cell_angle_gamma 89.64(3)
_cell_formula_units_Z 2
_cell_length_a 11.092(2)
_cell_length_b 11.997(2)
_cell_length_c 12.063(2)
_cell_measurement_temperature 223(2)
_cell_volume 1508.9(5)
_computing_cell_refinement 'CrystalClear, Ver. 1.30 (Rigaku/MSC, 2001)'
_computing_data_collection 'CrystalClear, Ver. 1.30 (Rigaku/MSC, 2001)'
_computing_data_reduction 'CrystalStructure, Ver. 3.60 (Rigaku/MSC, 2004)'
_computing_molecular_graphics CrystalMaker
_computing_publication_material 'SHELXTL and PLATON (Spek, 2009)'
_computing_structure_refinement 'SHELXL-97 (Sheldrick, 1997)'
_computing_structure_solution 'SHELXS-97 (Sheldrick, 1990)'
_diffrn_ambient_temperature 223(2)
_diffrn_measured_fraction_theta_full 0.996
_diffrn_measured_fraction_theta_max 0.996
_diffrn_measurement_device_type 'Rigaku MercuryCCD area detector'
_diffrn_measurement_method \w
_diffrn_radiation_monochromator graphite
_diffrn_radiation_source 'fine-focus sealed tube'
_diffrn_radiation_type MoK\a
_diffrn_radiation_wavelength 0.71073
_diffrn_reflns_av_R_equivalents 0.0812
_diffrn_reflns_av_sigmaI/netI 0.0982
_diffrn_reflns_limit_h_max 13
_diffrn_reflns_limit_h_min -13
_diffrn_reflns_limit_k_max 14
_diffrn_reflns_limit_k_min -14
_diffrn_reflns_limit_l_max 14
_diffrn_reflns_limit_l_min -14
_diffrn_reflns_number 12670
_diffrn_reflns_theta_full 25.05
_diffrn_reflns_theta_max 25.05
_diffrn_reflns_theta_min 2.98
_diffrn_standards_decay_% 0
_diffrn_standards_interval_count 0
_diffrn_standards_interval_time 0
_diffrn_standards_number 0
_exptl_absorpt_coefficient_mu 1.667
_exptl_absorpt_correction_T_max 0.7316
_exptl_absorpt_correction_T_min 0.6806
_exptl_absorpt_correction_type multi-scan
_exptl_absorpt_process_details 'Jacobson, R. (1998) Private communication to Rigaku Company, Tokyo, Japan.'
_exptl_crystal_colour yellow
_exptl_crystal_density_diffrn 1.706
_exptl_crystal_density_method 'not measured'
_exptl_crystal_description block
_exptl_crystal_F_000 784
_exptl_crystal_size_max 0.25
_exptl_crystal_size_mid 0.25
_exptl_crystal_size_min 0.20
_refine_diff_density_max 0.798
_refine_diff_density_min -0.725
_refine_diff_density_rms 0.097
_refine_ls_extinction_method none
_refine_ls_goodness_of_fit_ref 1.117
_refine_ls_hydrogen_treatment mixed
_refine_ls_matrix_type full
_refine_ls_number_parameters 446
_refine_ls_number_reflns 5332
_refine_ls_number_restraints 0
_refine_ls_restrained_S_all 1.117
_refine_ls_R_factor_all 0.1101
_refine_ls_R_factor_gt 0.0715
_refine_ls_shift/su_max 0.000
_refine_ls_shift/su_mean 0.000
_refine_ls_structure_factor_coef Fsqd
_refine_ls_weighting_details 'calc w=1/[\s^2^(Fo^2^)+(0.0382P)^2^+2.6391P] where P=(Fo^2^+2Fc^2^)/3'
_refine_ls_weighting_scheme calc
_refine_ls_wR_factor_gt 0.1378
_refine_ls_wR_factor_ref 0.1537
_reflns_number_gt 3811
_reflns_number_total 5332
_reflns_threshold_expression >2sigma(I)
_cod_data_source_file c3cc49749f2.cif
_cod_data_source_block 2
_cod_original_cell_volume 1509.0(5)
_cod_database_code 7112093

loop_
_symmetry_equiv_pos_as_xyz
'x, y, z'
'-x, -y, -z'

loop_
_atom_site_label
_atom_site_type_symbol
_atom_site_fract_x
_atom_site_fract_y
_atom_site_fract_z
_atom_site_U_iso_or_equiv
_atom_site_adp_type
_atom_site_occupancy
_atom_site_symmetry_multiplicity
_atom_site_calc_flag
_atom_site_refinement_flags
Zn1 Zn 0.54187(6) 0.62728(6) 0.93480(6) 0.0342(2) Uani 1 1 d .
Zn2 Zn 0.48684(6) 0.49520(7) 0.74697(6) 0.0373(2) Uani 1 1 d .
N1 N 0.4692(5) 0.3699(5) 0.6578(5) 0.0404(14) Uani 1 1 d .
N2 N 0.5295(5) -0.2170(4) -0.0092(5) 0.0368(13) Uani 1 1 d .
N3 N 1.0645(9) 0.9127(9) 0.6068(9) 0.130(4) Uani 1 1 d .
N4 N 0.0024(6) 0.8522(6) 1.0896(6) 0.066(2) Uani 1 1 d .
O1 O 0.6384(4) 0.7061(4) 0.7545(4) 0.0534(13) Uani 1 1 d .
O2 O 0.6357(4) 0.5855(4) 0.6336(4) 0.0462(12) Uani 1 1 d .
O3 O 1.0186(4) 0.5757(5) 0.3053(5) 0.0697(17) Uani 1 1 d .
H3 H 1.0647 0.5506 0.2498 0.104 Uiso 1 1 calc R
O4 O 1.1957(5) 0.6668(6) 0.2968(5) 0.095(2) Uani 1 1 d .
O5 O 1.0072(9) 0.9487(10) 0.6890(10) 0.208(6) Uani 1 1 d .
O6 O 1.1699(8) 0.9443(9) 0.5501(9) 0.178(5) Uani 1 1 d .
O7 O 0.3171(4) 0.5558(4) 0.7775(4) 0.0452(12) Uani 1 1 d .
O8 O 0.3689(4) 0.6532(4) 0.8992(4) 0.0472(12) Uani 1 1 d .
O9 O 0.0927(5) 0.8980(6) 1.1014(7) 0.113(3) Uani 1 1 d .
O10 O -0.1041(5) 0.8697(6) 1.1424(6) 0.100(2) Uani 1 1 d .
O11 O -0.2855(4) 0.6165(4) 0.9707(4) 0.0478(13) Uani 1 1 d .
O12 O -0.1752(4) 0.5173(4) 0.8438(4) 0.0510(13) Uani 1 1 d .
O13 O 0.5464(4) 0.4666(4) 0.8892(4) 0.0312(11) Uani 1 1 d .
C1 C 0.5686(6) 0.3424(6) 0.5755(6) 0.052(2) Uani 1 1 d .
H1 H 0.6445 0.3862 0.5546 0.062 Uiso 1 1 calc R
C2 C 0.5630(7) 0.2517(6) 0.5201(6) 0.053(2) Uani 1 1 d .
H2 H 0.6346 0.2347 0.4641 0.063 Uiso 1 1 calc R
C3 C 0.4510(7) 0.1861(6) 0.5481(6) 0.0517(19) Uani 1 1 d .
C4 C 0.3500(7) 0.2175(6) 0.6296(6) 0.0508(19) Uani 1 1 d .
H4 H 0.2725 0.1761 0.6510 0.061 Uiso 1 1 calc R
C5 C 0.3613(6) 0.3088(6) 0.6800(6) 0.0470(18) Uani 1 1 d .
H5 H 0.2893 0.3293 0.7330 0.056 Uiso 1 1 calc R
C6 C 0.4409(8) 0.0782(7) 0.5030(7) 0.066(2) Uani 1 1 d .
H6 H 0.3608 0.0751 0.4824 0.079 Uiso 1 1 calc R
C7 C 0.5466(9) 0.0409(7) 0.4078(7) 0.079(3) Uani 1 1 d .
H7 H 0.6233 0.0920 0.3824 0.095 Uiso 1 1 calc R
C8 C 0.5025(10) 0.0176(7) 0.3029(7) 0.077(3) Uani 1 1 d .
H8 H 0.4158 0.0096 0.3123 0.092 Uiso 1 1 calc R
C9 C 0.5750(10) 0.0091(7) 0.2092(8) 0.082(3) Uani 1 1 d .
H9 H 0.6532 0.0497 0.1863 0.098 Uiso 1 1 calc R
C10 C 0.5501(8) -0.0600(6) 0.1282(7) 0.056(2) Uani 1 1 d .
C11 C 0.6459(7) -0.0708(6) 0.0287(7) 0.054(2) Uani 1 1 d .
H11 H 0.7199 -0.0239 0.0054 0.065 Uiso 1 1 calc R
C12 C 0.6319(6) -0.1491(6) -0.0345(6) 0.0474(18) Uani 1 1 d .
H12 H 0.6988 -0.1557 -0.1003 0.057 Uiso 1 1 calc R
C13 C 0.4316(6) -0.2051(6) 0.0829(6) 0.0430(17) Uani 1 1 d .
H13 H 0.3576 -0.2509 0.1005 0.052 Uiso 1 1 calc R
C14 C 0.4376(8) -0.1266(6) 0.1527(6) 0.053(2) Uani 1 1 d .
H14 H 0.3677 -0.1181 0.2151 0.063 Uiso 1 1 calc R
C15 C 0.8178(6) 0.7053(6) 0.5944(6) 0.0433(17) Uani 1 1 d .
C16 C 0.8769(7) 0.7902(7) 0.6295(7) 0.062(2) Uani 1 1 d .
H16 H 0.8339 0.8237 0.6924 0.075 Uiso 1 1 calc R
C17 C 1.0009(8) 0.8225(8) 0.5678(8) 0.077(3) Uani 1 1 d .
C18 C 1.0682(7) 0.7791(8) 0.4745(7) 0.074(3) Uani 1 1 d .
H18 H 1.1520 0.8044 0.4346 0.089 Uiso 1 1 calc R
C19 C 1.0079(6) 0.6965(7) 0.4411(6) 0.053(2) Uani 1 1 d .
C20 C 0.8842(6) 0.6599(6) 0.5001(5) 0.0418(17) Uani 1 1 d .
H20 H 0.8451 0.6036 0.4758 0.050 Uiso 1 1 calc R
C21 C 0.6857(6) 0.6632(6) 0.6666(6) 0.0429(17) Uani 1 1 d .
C22 C 1.0856(7) 0.6464(7) 0.3393(7) 0.057(2) Uani 1 1 d .
C23 C 0.1591(5) 0.6583(6) 0.8934(5) 0.0363(16) Uani 1 1 d .
C24 C 0.1422(6) 0.7392(6) 0.9635(6) 0.0450(18) Uani 1 1 d .
H24 H 0.2114 0.7734 0.9770 0.054 Uiso 1 1 calc R
C25 C 0.0216(6) 0.7681(6) 1.0128(6) 0.0425(17) Uani 1 1 d .
C26 C -0.0830(6) 0.7186(6) 0.9966(6) 0.0443(18) Uani 1 1 d .
H26 H -0.1642 0.7383 1.0336 0.053 Uiso 1 1 calc R
C27 C -0.0653(5) 0.6391(6) 0.9245(5) 0.0354(15) Uani 1 1 d .
C28 C 0.0562(5) 0.6093(6) 0.8726(5) 0.0352(15) Uani 1 1 d .
H28 H 0.0684 0.5560 0.8236 0.042 Uiso 1 1 calc R
C29 C 0.2922(6) 0.6195(6) 0.8520(6) 0.0389(16) Uani 1 1 d .
C30 C -0.1826(6) 0.5870(6) 0.9097(6) 0.0391(16) Uani 1 1 d .
H1W H 0.614(6) 0.464(6) 0.873(6) 0.06(3) Uiso 1 1 d .

loop_
_atom_site_aniso_label
_atom_site_aniso_U_11
_atom_site_aniso_U_22
_atom_site_aniso_U_33
_atom_site_aniso_U_23
_atom_site_aniso_U_13
_atom_site_aniso_U_12
Zn1 0.0213(4) 0.0464(5) 0.0400(5) -0.0251(4) -0.0056(3) 0.0012(3)
Zn2 0.0268(4) 0.0551(5) 0.0360(4) -0.0247(4) -0.0080(3) 0.0019(4)
N1 0.039(3) 0.052(4) 0.041(3) -0.022(3) -0.020(3) 0.005(3)
N2 0.029(3) 0.041(3) 0.046(3) -0.022(3) -0.010(3) -0.002(3)
N3 0.086(7) 0.175(10) 0.131(8) -0.101(8) 0.018(6) -0.063(7)
N4 0.038(4) 0.090(5) 0.081(5) -0.050(4) -0.011(3) 0.000(4)
O1 0.043(3) 0.059(3) 0.052(3) -0.028(3) 0.009(2) 0.002(2)
O2 0.032(2) 0.065(3) 0.041(3) -0.017(3) -0.004(2) -0.005(2)
O3 0.037(3) 0.108(5) 0.071(4) -0.058(4) 0.001(3) 0.004(3)
O4 0.036(3) 0.147(6) 0.097(5) -0.070(4) 0.021(3) -0.027(4)
O5 0.153(8) 0.274(13) 0.208(10) -0.200(10) 0.042(7) -0.100(8)
O6 0.100(6) 0.213(10) 0.224(10) -0.143(9) 0.021(6) -0.085(7)
O7 0.025(2) 0.069(3) 0.048(3) -0.027(3) -0.009(2) 0.006(2)
O8 0.026(2) 0.066(3) 0.064(3) -0.034(3) -0.021(2) 0.008(2)
O9 0.048(4) 0.148(7) 0.170(7) -0.125(6) -0.013(4) -0.014(4)
O10 0.040(3) 0.152(6) 0.135(6) -0.113(5) -0.009(3) 0.009(4)
O11 0.018(2) 0.074(3) 0.061(3) -0.041(3) -0.009(2) 0.004(2)
O12 0.031(3) 0.072(4) 0.056(3) -0.037(3) -0.005(2) 0.005(2)
O13 0.019(2) 0.045(3) 0.032(2) -0.021(2) -0.0016(19) -0.001(2)
C1 0.037(4) 0.069(5) 0.054(5) -0.034(4) -0.005(3) -0.009(4)
C2 0.052(5) 0.070(5) 0.047(4) -0.040(4) -0.013(4) 0.004(4)
C3 0.062(5) 0.054(5) 0.048(5) -0.020(4) -0.025(4) -0.004(4)
C4 0.054(5) 0.054(5) 0.049(5) -0.012(4) -0.020(4) -0.013(4)
C5 0.034(4) 0.053(5) 0.056(5) -0.016(4) -0.013(3) -0.003(4)
C6 0.088(6) 0.072(6) 0.049(5) -0.027(5) -0.026(5) -0.014(5)
C7 0.124(8) 0.070(6) 0.040(5) -0.030(5) -0.006(5) -0.025(6)
C8 0.134(9) 0.057(6) 0.048(5) -0.019(5) -0.034(6) 0.008(6)
C9 0.149(10) 0.049(5) 0.056(6) -0.020(5) -0.037(6) -0.006(6)
C10 0.092(6) 0.034(4) 0.068(5) -0.018(4) -0.060(5) 0.005(4)
C11 0.054(5) 0.051(5) 0.069(5) -0.021(4) -0.028(4) 0.000(4)
C12 0.042(4) 0.046(5) 0.057(5) -0.017(4) -0.015(4) 0.003(4)
C13 0.040(4) 0.043(4) 0.051(4) -0.025(4) -0.012(3) 0.008(3)
C14 0.082(6) 0.047(5) 0.038(4) -0.023(4) -0.021(4) 0.015(4)
C15 0.039(4) 0.053(5) 0.036(4) -0.018(3) -0.001(3) -0.007(3)
C16 0.048(5) 0.079(6) 0.055(5) -0.034(4) 0.008(4) -0.015(4)
C17 0.064(6) 0.087(7) 0.081(6) -0.044(5) -0.003(5) -0.031(5)
C18 0.043(5) 0.101(7) 0.074(6) -0.042(6) 0.007(4) -0.021(5)
C19 0.034(4) 0.078(6) 0.042(4) -0.027(4) 0.007(3) -0.010(4)
C20 0.033(4) 0.053(5) 0.039(4) -0.013(3) -0.008(3) -0.007(3)
C21 0.033(4) 0.047(5) 0.042(4) -0.004(4) -0.003(3) 0.005(3)
C22 0.039(4) 0.077(6) 0.055(5) -0.033(4) -0.002(4) -0.002(4)
C23 0.021(3) 0.051(4) 0.036(4) -0.012(3) -0.005(3) 0.002(3)
C24 0.027(4) 0.060(5) 0.056(5) -0.026(4) -0.016(3) 0.004(3)
C25 0.033(4) 0.056(5) 0.046(4) -0.026(4) -0.012(3) 0.002(3)
C26 0.028(3) 0.064(5) 0.045(4) -0.025(4) -0.007(3) 0.004(3)
C27 0.025(3) 0.047(4) 0.034(4) -0.010(3) -0.008(3) -0.001(3)
C28 0.021(3) 0.049(4) 0.039(4) -0.016(3) -0.010(3) 0.005(3)
C29 0.028(3) 0.047(4) 0.044(4) -0.013(4) -0.011(3) 0.006(3)
C30 0.025(3) 0.055(5) 0.039(4) -0.017(4) -0.008(3) 0.003(3)

loop_
_atom_type_symbol
_atom_type_description
_atom_type_scat_dispersion_real
_atom_type_scat_dispersion_imag
_atom_type_scat_source
C C 0.0033 0.0016 'International Tables Vol C Tables 4.2.6.8 and 6.1.1.4'
H H 0.0000 0.0000 'International Tables Vol C Tables 4.2.6.8 and 6.1.1.4'
N N 0.0061 0.0033 'International Tables Vol C Tables 4.2.6.8 and 6.1.1.4'
O O 0.0106 0.0060 'International Tables Vol C Tables 4.2.6.8 and 6.1.1.4'
Zn Zn 0.2839 1.4301 'International Tables Vol C Tables 4.2.6.8 and 6.1.1.4'

loop_
_geom_angle_atom_site_label_1
_geom_angle_atom_site_label_2
_geom_angle_atom_site_label_3
_geom_angle
_geom_angle_site_symmetry_1
_geom_angle_site_symmetry_3
O11 Zn1 O8 175.00(18) 1_655 .
O11 Zn1 N2 86.08(18) 1_655 1_566
O8 Zn1 N2 89.11(18) . 1_566
O11 Zn1 O13 94.64(17) 1_655 .
O8 Zn1 O13 90.25(17) . .
N2 Zn1 O13 176.35(19) 1_566 .
O11 Zn1 O13 89.58(18) 1_655 2_667
O8 Zn1 O13 91.95(18) . 2_667
N2 Zn1 O13 92.11(19) 1_566 2_667
O13 Zn1 O13 84.32(16) . 2_667
O11 Zn1 O1 88.59(18) 1_655 .
O8 Zn1 O1 90.32(19) . .
N2 Zn1 O1 93.04(19) 1_566 .
O13 Zn1 O1 90.56(17) . .
O13 Zn1 O1 174.40(17) 2_667 .
O11 Zn1 Zn1 92.80(14) 1_655 2_667
O8 Zn1 Zn1 91.50(14) . 2_667
N2 Zn1 Zn1 133.68(15) 1_566 2_667
O13 Zn1 Zn1 42.75(12) . 2_667
O13 Zn1 Zn1 41.57(11) 2_667 2_667
O1 Zn1 Zn1 133.26(13) . 2_667
O13 Zn2 O7 111.95(18) . .
O13 Zn2 O2 99.16(18) . .
O7 Zn2 O2 121.7(2) . .
O13 Zn2 N1 122.8(2) . .
O7 Zn2 N1 101.80(19) . .
O2 Zn2 N1 100.4(2) . .
C5 N1 C1 116.4(6) . .
C5 N1 Zn2 122.5(4) . .
C1 N1 Zn2 121.1(4) . .
C12 N2 C13 118.2(5) . .
C12 N2 Zn1 119.9(4) . 1_544
C13 N2 Zn1 118.2(4) . 1_544
O5 N3 O6 124.3(9) . .
O5 N3 C17 118.5(9) . .
O6 N3 C17 117.2(9) . .
O9 N4 O10 122.1(7) . .
O9 N4 C25 118.8(6) . .
O10 N4 C25 119.1(6) . .
C21 O1 Zn1 130.9(5) . .
C21 O2 Zn2 118.3(4) . .
C22 O3 H3 109.5 . .
C29 O7 Zn2 115.7(4) . .
C29 O8 Zn1 145.4(4) . .
C30 O11 Zn1 128.7(4) . 1_455
Zn2 O13 Zn1 103.3(2) . .
Zn2 O13 Zn1 130.7(2) . 2_667
Zn1 O13 Zn1 95.68(16) . 2_667
Zn2 O13 H1W 110(6) . .
Zn1 O13 H1W 96(6) . .
Zn1 O13 H1W 113(6) 2_667 .
N1 C1 C2 122.7(6) . .
N1 C1 H1 118.6 . .
C2 C1 H1 118.6 . .
C1 C2 C3 119.9(6) . .
C1 C2 H2 120.1 . .
C3 C2 H2 120.1 . .
C4 C3 C2 116.5(6) . .
C4 C3 C6 120.0(7) . .
C2 C3 C6 123.1(7) . .
C3 C4 C5 120.7(7) . .
C3 C4 H4 119.6 . .
C5 C4 H4 119.6 . .
N1 C5 C4 123.6(7) . .
N1 C5 H5 118.2 . .
C4 C5 H5 118.2 . .
C3 C6 C7 123.1(7) . .
C3 C6 C7 115.5(6) . 2_656
C7 C6 C7 87.9(6) . 2_656
C3 C6 H6 109.5 . .
C7 C6 H6 109.5 . .
C7 C6 H6 109.5 2_656 .
C6 C7 C8 112.9(8) . .
C6 C7 C6 92.1(6) . 2_656
C8 C7 C6 111.2(6) . 2_656
C6 C7 H7 113.0 . .
C8 C7 H7 113.0 . .
C6 C7 H7 113.0 2_656 .
C9 C8 C7 122.9(10) . .
C9 C8 H8 118.6 . .
C7 C8 H8 118.6 . .
C8 C9 C10 125.2(10) . .
C8 C9 H9 117.4 . .
C10 C9 H9 117.4 . .
C11 C10 C14 117.1(6) . .
C11 C10 C9 119.3(8) . .
C14 C10 C9 123.3(8) . .
C12 C11 C10 119.8(7) . .
C12 C11 H11 120.1 . .
C10 C11 H11 120.1 . .
N2 C12 C11 124.0(7) . .
N2 C12 H12 118.0 . .
C11 C12 H12 118.0 . .
N2 C13 C14 121.7(7) . .
N2 C13 H13 119.1 . .
C14 C13 H13 119.1 . .
C13 C14 C10 119.0(7) . .
C13 C14 H14 120.5 . .
C10 C14 H14 120.5 . .
C20 C15 C16 119.2(6) . .
C20 C15 C21 122.8(6) . .
C16 C15 C21 117.9(6) . .
C17 C16 C15 117.4(7) . .
C17 C16 H16 121.3 . .
C15 C16 H16 121.3 . .
C18 C17 C16 124.4(7) . .
C18 C17 N3 118.4(8) . .
C16 C17 N3 117.2(8) . .
C17 C18 C19 117.1(7) . .
C17 C18 H18 121.5 . .
C19 C18 H18 121.5 . .
C18 C19 C20 121.2(6) . .
C18 C19 C22 116.4(6) . .
C20 C19 C22 122.4(6) . .
C15 C20 C19 120.7(6) . .
C15 C20 H20 119.7 . .
C19 C20 H20 119.7 . .
O1 C21 O2 126.8(6) . .
O1 C21 C15 116.8(6) . .
O2 C21 C15 116.4(6) . .
O4 C22 O3 123.7(7) . .
O4 C22 C19 123.4(7) . .
O3 C22 C19 112.9(6) . .
C24 C23 C28 120.3(5) . .
C24 C23 C29 116.5(5) . .
C28 C23 C29 122.9(6) . .
C25 C24 C23 118.4(6) . .
C25 C24 H24 120.8 . .
C23 C24 H24 120.8 . .
C24 C25 C26 122.7(6) . .
C24 C25 N4 118.9(6) . .
C26 C25 N4 118.4(6) . .
C25 C26 C27 118.6(6) . .
C25 C26 H26 120.7 . .
C27 C26 H26 120.7 . .
C26 C27 C28 119.7(6) . .
C26 C27 C30 116.8(5) . .
C28 C27 C30 123.6(6) . .
C23 C28 C27 120.2(6) . .
C23 C28 H28 119.9 . .
C27 C28 H28 119.9 . .
O8 C29 O7 125.3(6) . .
O8 C29 C23 114.9(6) . .
O7 C29 C23 119.8(5) . .
O12 C30 O11 123.7(6) . .
O12 C30 C27 120.9(5) . .
O11 C30 C27 115.3(6) . .

loop_
_geom_bond_atom_site_label_1
_geom_bond_atom_site_label_2
_geom_bond_distance
_geom_bond_site_symmetry_2
Zn1 O11 2.075(4) 1_655
Zn1 O8 2.088(4) .
Zn1 N2 2.102(5) 1_566
Zn1 O13 2.105(4) .
Zn1 O13 2.153(5) 2_667
Zn1 O1 2.160(5) .
Zn1 Zn1 3.1565(19) 2_667
Zn2 O13 1.972(4) .
Zn2 O7 1.978(4) .
Zn2 O2 1.987(4) .
Zn2 N1 2.055(5) .
N1 C5 1.341(8) .
N1 C1 1.353(8) .
N2 C12 1.329(8) .
N2 C13 1.352(8) .
N2 Zn1 2.102(5) 1_544
N3 O5 1.180(10) .
N3 O6 1.199(10) .
N3 C17 1.513(10) .
N4 O9 1.200(7) .
N4 O10 1.215(7) .
N4 C25 1.479(8) .
O1 C21 1.254(7) .
O2 C21 1.270(8) .
O3 C22 1.327(8) .
O3 H3 0.8300 .
O4 C22 1.192(8) .
O7 C29 1.266(7) .
O8 C29 1.255(7) .
O11 C30 1.267(7) .
O11 Zn1 2.075(4) 1_455
O12 C30 1.251(7) .
O13 Zn1 2.153(4) 2_667
O13 H1W 0.72(7) .
C1 C2 1.396(9) .
C1 H1 0.9400 .
C2 C3 1.396(10) .
C2 H2 0.9400 .
C3 C4 1.377(10) .
C3 C6 1.518(10) .
C4 C5 1.377(9) .
C4 H4 0.9400 .
C5 H5 0.9400 .
C6 C7 1.532(11) .
C6 C7 1.638(11) 2_656
C6 H6 0.9900 .
C7 C8 1.550(11) .
C7 C6 1.638(11) 2_656
C7 H7 0.9900 .
C8 C9 1.215(11) .
C8 H8 0.9400 .
C9 C10 1.483(10) .
C9 H9 0.9400 .
C10 C11 1.392(10) .
C10 C14 1.413(10) .
C11 C12 1.358(9) .
C11 H11 0.9400 .
C12 H12 0.9400 .
C13 C14 1.397(9) .
C13 H13 0.9400 .
C14 H14 0.9400 .
C15 C20 1.383(8) .
C15 C16 1.408(9) .
C15 C21 1.512(9) .
C16 C17 1.385(10) .
C16 H16 0.9400 .
C17 C18 1.364(10) .
C18 C19 1.382(10) .
C18 H18 0.9400 .
C19 C20 1.387(9) .
C19 C22 1.521(9) .
C20 H20 0.9400 .
C23 C24 1.391(8) .
C23 C28 1.392(8) .
C23 C29 1.524(8) .
C24 C25 1.378(8) .
C24 H24 0.9400 .
C25 C26 1.384(8) .
C26 C27 1.394(8) .
C26 H26 0.9400 .
C27 C28 1.397(8) .
C27 C30 1.516(8) .
C28 H28 0.9400 .
